data_7217045
loop_
_publ_author_name
'Li, Song'
'Chen, Jia-Mei'
'Lu, Tong-Bu'

_publ_section_title
;
 Synthon polymorphs of 1&#x2009;:&#x2009;1 co-crystal of 5-fluorouracil
 and 4-hydroxybenzoic acid: their relative stability and solvent polarity
 dependence of grinding outcomes
;
_journal_issue 28
_journal_name_full CrystEngComm
_journal_page_first 6450
_journal_paper_doi 10.1039/c4ce00221k
_journal_volume 16
_journal_year 2014
_chemical_formula_sum 'C11 H9 F N2 O5'
_chemical_formula_weight 268.20
_chemical_name_systematic
; 
 ? 
;
_space_group_IT_number 14
_symmetry_cell_setting monoclinic
_symmetry_space_group_name_Hall '-P 2ybc'
_symmetry_space_group_name_H-M 'P 1 21/c 1'
_atom_sites_solution_hydrogens geom
_atom_sites_solution_primary direct
_atom_sites_solution_secondary difmap
_audit_creation_method SHELXL-97
_cell_angle_alpha 90.00
_cell_angle_beta 99.418(4)
_cell_angle_gamma 90.00
_cell_formula_units_Z 4
_cell_length_a 7.0356(3)
_cell_length_b 14.9022(13)
_cell_length_c 10.2665(4)
_cell_measurement_reflns_used 837
_cell_measurement_temperature 150.02(11)
_cell_measurement_theta_max 65.2715
_cell_measurement_theta_min 2.9629
_cell_volume 1061.89(11)
_computing_structure_refinement 'SHELXL-97 (Sheldrick, 1997)'
_computing_structure_solution 'SHELXS-97 (Sheldrick, 1990)'
_diffrn_ambient_temperature 150.02(11)
_diffrn_detector_area_resol_mean 10.5058
_diffrn_measured_fraction_theta_full 0.985
_diffrn_measured_fraction_theta_max 0.985
_diffrn_measurement_device_type 'Xcalibur, Atlas, Gemini ultra'
_diffrn_measurement_method '\w scans'
_diffrn_radiation_monochromator graphite
_diffrn_radiation_source 'fine-focus sealed tube'
_diffrn_radiation_type CuK\a
_diffrn_radiation_wavelength 1.54178
_diffrn_reflns_av_R_equivalents 0.0413
_diffrn_reflns_av_sigmaI/netI 0.0386
_diffrn_reflns_limit_h_max 8
_diffrn_reflns_limit_h_min -7
_diffrn_reflns_limit_k_max 16
_diffrn_reflns_limit_k_min -17
_diffrn_reflns_limit_l_max 11
_diffrn_reflns_limit_l_min -10
_diffrn_reflns_number 3520
_diffrn_reflns_theta_full 62.95
_diffrn_reflns_theta_max 62.95
_diffrn_reflns_theta_min 5.28
_exptl_absorpt_coefficient_mu 1.265
_exptl_absorpt_correction_T_max 0.881
_exptl_absorpt_correction_T_min 0.859
_exptl_absorpt_correction_type multi-scan
_exptl_absorpt_process_details
;
CrysAlisPro, Agilent Technologies,
Version 1.171.36.20 (release 27-06-2012 CrysAlis171 .NET)
(compiled Jul 11 2012,15:38:31)
Empirical absorption correction using spherical harmonics,
 implemented in SCALE3 ABSPACK scaling algorithm.
;
_exptl_crystal_colour needle
_exptl_crystal_density_diffrn 1.678
_exptl_crystal_density_method 'not measured'
_exptl_crystal_description colorless
_exptl_crystal_F_000 552
_exptl_crystal_size_max 0.20
_exptl_crystal_size_mid 0.10
_exptl_crystal_size_min 0.10
_refine_diff_density_max 0.269
_refine_diff_density_min -0.436
_refine_diff_density_rms 0.078
_refine_ls_extinction_method none
_refine_ls_goodness_of_fit_ref 1.055
_refine_ls_hydrogen_treatment mixed
_refine_ls_matrix_type full
_refine_ls_number_parameters 185
_refine_ls_number_reflns 1690
_refine_ls_number_restraints 0
_refine_ls_restrained_S_all 1.055
_refine_ls_R_factor_all 0.1014
_refine_ls_R_factor_gt 0.0617
_refine_ls_shift/su_max 0.010
_refine_ls_shift/su_mean 0.002
_refine_ls_structure_factor_coef Fsqd
_refine_ls_weighting_details 'calc w=1/[\s^2^(Fo^2^)+(0.0958P)^2^+0.0000P] where P=(Fo^2^+2Fc^2^)/3'
_refine_ls_weighting_scheme calc
_refine_ls_wR_factor_gt 0.1490
_refine_ls_wR_factor_ref 0.1844
_reflns_number_gt 1044
_reflns_number_total 1715
_reflns_threshold_expression >2sigma(I)
_cod_data_source_file c4ce00221k2.cif
_cod_data_source_block exp_4224
_cod_original_cell_volume 1061.90(11)
_cod_database_code 7217045

loop_
_symmetry_equiv_pos_as_xyz
'x, y, z'
'-x, y+1/2, -z+1/2'
'-x, -y, -z'
'x, -y-1/2, z-1/2'

loop_
_atom_site_label
_atom_site_type_symbol
_atom_site_fract_x
_atom_site_fract_y
_atom_site_fract_z
_atom_site_U_iso_or_equiv
_atom_site_adp_type
_atom_site_occupancy
_atom_site_symmetry_multiplicity
_atom_site_calc_flag
_atom_site_refinement_flags
F1 F 0.1538(3) 0.52043(19) 0.10424(19) 0.0621(8) Uani 1 1 d .
O5 O 0.1807(4) 1.1178(3) 0.1924(2) 0.0682(10) Uani 1 1 d .
O1 O 0.3663(3) 0.5547(3) 0.3498(2) 0.0641(10) Uani 1 1 d .
O3 O 0.2066(4) 0.6952(3) 0.1496(3) 0.0733(11) Uani 1 1 d .
N2 N 0.2211(4) 0.3009(3) 0.2432(3) 0.0535(11) Uani 1 1 d .
O4 O 0.3497(4) 1.0833(3) 0.3901(2) 0.0702(11) Uani 1 1 d .
H4 H 0.3324 1.1366 0.4045 0.105 Uiso 1 1 calc R
O2 O 0.3634(3) 0.2561(3) 0.4479(2) 0.0692(10) Uani 1 1 d .
N1 N 0.3598(4) 0.4048(4) 0.3975(3) 0.0638(14) Uani 1 1 d .
C8 C 0.2467(4) 0.9639(4) 0.2453(3) 0.0592(15) Uani 1 1 d .
C4 C 0.2088(5) 0.4527(4) 0.1890(3) 0.0547(13) Uani 1 1 d .
C3 C 0.1656(5) 0.3685(4) 0.1549(3) 0.0551(13) Uani 1 1 d .
H3A H 0.0978 0.3554 0.0715 0.066 Uiso 1 1 calc R
C10 C 0.1563(5) 0.8457(5) 0.0887(4) 0.0673(16) Uani 1 1 d .
H10 H 0.1029 0.8269 0.0042 0.081 Uiso 1 1 calc R
C5 C 0.2245(5) 0.7834(5) 0.1856(4) 0.0608(15) Uani 1 1 d .
C1 C 0.3155(5) 0.4778(4) 0.3142(3) 0.0595(15) Uani 1 1 d .
C9 C 0.1687(5) 0.9355(4) 0.1194(4) 0.0615(15) Uani 1 1 d .
H9 H 0.1242 0.9777 0.0549 0.074 Uiso 1 1 calc R
C11 C 0.2540(4) 1.0615(4) 0.2724(4) 0.0630(16) Uani 1 1 d .
C2 C 0.3164(5) 0.3161(4) 0.3669(3) 0.0605(15) Uani 1 1 d .
C6 C 0.3047(5) 0.8102(4) 0.3115(3) 0.0596(15) Uani 1 1 d .
H6 H 0.3509 0.7679 0.3755 0.071 Uiso 1 1 calc R
C7 C 0.3154(5) 0.9014(4) 0.3411(4) 0.0597(15) Uani 1 1 d .
H7 H 0.3688 0.9203 0.4255 0.072 Uiso 1 1 calc R
H1 H 0.423(7) 0.417(3) 0.469(5) 0.081(16) Uiso 1 1 d .
H3 H 0.258(9) 0.662(5) 0.216(6) 0.11(2) Uiso 1 1 d .
H2 H 0.198(5) 0.245(3) 0.215(4) 0.029(11) Uiso 1 1 d .

loop_
_atom_site_aniso_label
_atom_site_aniso_U_11
_atom_site_aniso_U_22
_atom_site_aniso_U_33
_atom_site_aniso_U_23
_atom_site_aniso_U_13
_atom_site_aniso_U_12
F1 0.0373(11) 0.118(2) 0.0289(11) -0.0074(12) -0.0023(8) 0.0050(12)
O5 0.0400(14) 0.129(3) 0.0342(15) 0.0223(15) 0.0008(11) 0.0225(16)
O1 0.0259(13) 0.141(3) 0.0257(14) -0.0138(16) 0.0038(10) 0.0025(16)
O3 0.0443(16) 0.139(4) 0.0363(16) 0.013(2) 0.0057(12) -0.0036(19)
N2 0.0223(14) 0.114(4) 0.0236(16) -0.0012(19) 0.0031(11) 0.0040(18)
O4 0.0369(14) 0.142(3) 0.0304(15) 0.0247(15) 0.0016(11) 0.0093(17)
O2 0.0341(13) 0.147(3) 0.0252(14) 0.0099(15) 0.0002(10) 0.0096(16)
N1 0.0210(15) 0.151(5) 0.0186(17) -0.008(2) 0.0020(12) 0.0043(19)
C8 0.0186(17) 0.129(5) 0.031(2) 0.025(2) 0.0081(14) 0.011(2)
C4 0.0210(16) 0.125(5) 0.0178(17) -0.004(2) 0.0025(13) 0.008(2)
C3 0.0177(16) 0.128(5) 0.0188(17) -0.003(2) 0.0016(12) 0.007(2)
C10 0.0197(18) 0.159(6) 0.0239(19) 0.020(2) 0.0043(13) 0.000(2)
C5 0.0229(18) 0.129(5) 0.031(2) 0.013(2) 0.0077(14) 0.000(2)
C1 0.0169(17) 0.143(5) 0.0193(19) -0.009(2) 0.0056(13) 0.003(2)
C9 0.0182(17) 0.135(5) 0.032(2) 0.028(2) 0.0056(14) 0.008(2)
C11 0.0193(17) 0.144(6) 0.0267(19) 0.026(2) 0.0065(13) 0.014(2)
C2 0.0168(17) 0.142(5) 0.0228(19) -0.001(2) 0.0042(13) 0.008(2)
C6 0.0219(18) 0.129(5) 0.029(2) 0.020(2) 0.0060(14) 0.004(2)
C7 0.0201(17) 0.134(5) 0.0261(19) 0.022(2) 0.0062(13) 0.006(2)

loop_
_atom_type_symbol
_atom_type_description
_atom_type_scat_dispersion_real
_atom_type_scat_dispersion_imag
_atom_type_scat_source
C C 0.0181 0.0091 'International Tables Vol C Tables 4.2.6.8 and 6.1.1.4'
H H 0.0000 0.0000 'International Tables Vol C Tables 4.2.6.8 and 6.1.1.4'
N N 0.0311 0.0180 'International Tables Vol C Tables 4.2.6.8 and 6.1.1.4'
O O 0.0492 0.0322 'International Tables Vol C Tables 4.2.6.8 and 6.1.1.4'
F F 0.0727 0.0534 'International Tables Vol C Tables 4.2.6.8 and 6.1.1.4'

loop_
_geom_angle_atom_site_label_1
_geom_angle_atom_site_label_2
_geom_angle_atom_site_label_3
_geom_angle
C5 O3 H3 110(5)
C2 N2 C3 122.8(5)
C2 N2 H2 120(2)
C3 N2 H2 117(2)
C11 O4 H4 109.5
C2 N1 C1 126.2(4)
C2 N1 H1 119(4)
C1 N1 H1 115(4)
C7 C8 C9 119.7(6)
C7 C8 C11 122.1(4)
C9 C8 C11 118.2(4)
C3 C4 F1 120.6(3)
C3 C4 C1 123.4(5)
F1 C4 C1 116.0(5)
C4 C3 N2 119.6(4)
C4 C3 H3A 120.2
N2 C3 H3A 120.2
C9 C10 C5 119.0(5)
C9 C10 H10 120.5
C5 C10 H10 120.5
O3 C5 C6 122.5(5)
O3 C5 C10 116.3(4)
C6 C5 C10 121.2(6)
O1 C1 N1 121.2(4)
O1 C1 C4 126.3(5)
N1 C1 C4 112.4(5)
C10 C9 C8 120.8(4)
C10 C9 H9 119.6
C8 C9 H9 119.6
O5 C11 O4 122.5(6)
O5 C11 C8 123.3(4)
O4 C11 C8 114.2(4)
O2 C2 N2 123.3(6)
O2 C2 N1 121.2(4)
N2 C2 N1 115.5(5)
C5 C6 C7 119.1(4)
C5 C6 H6 120.5
C7 C6 H6 120.5
C8 C7 C6 120.2(4)
C8 C7 H7 119.9
C6 C7 H7 119.9

loop_
_geom_bond_atom_site_label_1
_geom_bond_atom_site_label_2
_geom_bond_distance
F1 C4 1.348(5)
O5 C11 1.228(5)
O1 C1 1.238(6)
O3 C5 1.366(6)
O3 H3 0.87(7)
N2 C2 1.355(5)
N2 C3 1.368(6)
N2 H2 0.89(4)
O4 C11 1.325(5)
O4 H4 0.8200
O2 C2 1.230(6)
N1 C2 1.382(6)
N1 C1 1.386(7)
N1 H1 0.81(5)
C8 C7 1.384(6)
C8 C9 1.385(6)
C8 C11 1.479(7)
C4 C3 1.324(7)
C4 C1 1.428(5)
C3 H3A 0.9300
C10 C9 1.375(7)
C10 C5 1.388(7)
C10 H10 0.9300
C5 C6 1.382(6)
C9 H9 0.9300
C6 C7 1.391(7)
C6 H6 0.9300
C7 H7 0.9300

loop_
_geom_hbond_atom_site_label_D
_geom_hbond_atom_site_label_H
_geom_hbond_atom_site_label_A
_geom_hbond_distance_DH
_geom_hbond_distance_HA
_geom_hbond_distance_DA
_geom_hbond_angle_DHA
_geom_hbond_site_symmetry_A
O4 H4 O2 0.82 1.84 2.640(5) 164.8 1_565
N1 H1 O1 0.81(5) 2.22(5) 3.029(4) 171(5) 3_666
N2 H2 O5 0.89(4) 1.91(4) 2.784(6) 167(4) 1_545
O3 H3 O1 0.87(7) 2.16(7) 3.019(5) 168(6) .

loop_
_geom_torsion_atom_site_label_1
_geom_torsion_atom_site_label_2
_geom_torsion_atom_site_label_3
_geom_torsion_atom_site_label_4
_geom_torsion
F1 C4 C3 N2 -179.3(3)
C1 C4 C3 N2 1.3(5)
C2 N2 C3 C4 1.4(5)
C9 C10 C5 O3 179.4(3)
C9 C10 C5 C6 -0.2(5)
C2 N1 C1 O1 -177.7(3)
C2 N1 C1 C4 2.4(5)
C3 C4 C1 O1 177.2(3)
F1 C4 C1 O1 -2.3(5)
C3 C4 C1 N1 -3.0(5)
F1 C4 C1 N1 177.5(2)
C5 C10 C9 C8 -0.5(5)
C7 C8 C9 C10 0.8(5)
C11 C8 C9 C10 -179.3(3)
C7 C8 C11 O5 -174.1(3)
C9 C8 C11 O5 6.0(5)
C7 C8 C11 O4 7.0(5)
C9 C8 C11 O4 -172.9(3)
C3 N2 C2 O2 178.5(3)
C3 N2 C2 N1 -2.0(5)
C1 N1 C2 O2 179.5(3)
C1 N1 C2 N2 -0.1(5)
O3 C5 C6 C7 -179.1(3)
C10 C5 C6 C7 0.5(5)
C9 C8 C7 C6 -0.5(5)
C11 C8 C7 C6 179.7(3)
C5 C6 C7 C8 -0.1(5)
